data_8100229
loop_
_publ_author_name
'Kolitsch, Uwe'
'Schwendtner, Karolina'

_publ_section_title
;
Crystal structure of scandium arsenate(V) monohydrate, ScAsO~4~ &#x00B7; 
H~2~O, the first MnMoO~4~ &#x00B7; H~2~O-type arsenate
;
_journal_issue 4
_journal_name_full 'Zeitschrift f\"ur Kristallographie - New Crystal Structures'
_journal_page_first 347
_journal_page_last 348
_journal_volume 219
_journal_year 2004
_chemical_formula_structural '(Sc (H2 O) (As O4))'
_chemical_formula_sum 'As H2 O5 Sc'
_chemical_formula_weight 201.90
_chemical_name_common 'scandium arsenate hydrate'
_space_group_IT_number 2
_space_group_name_Hall '-P 1'
_space_group_name_H-M_alt 'P -1'
_symmetry_cell_setting triclinic
_symmetry_space_group_name_Hall '-P 1'
_symmetry_space_group_name_H-M 'P -1'
_cell_angle_alpha 98.63(3)
_cell_angle_beta 94.35(3)
_cell_angle_gamma 107.72(3)
_cell_formula_units_Z 2
_cell_length_a 5.6040(10)
_cell_length_b 5.6790(10)
_cell_length_c 6.7700(10)
_cell_measurement_temperature 293(2)
_cell_volume 201.21(7)
_diffrn_ambient_temperature 293(2)
_exptl_crystal_density_diffrn 3.332
_cod_database_code 8100229

loop_
_symmetry_equiv_pos_as_xyz
'x, y, z'
'-x, -y, -z'

loop_
_atom_site_label
_atom_site_type_symbol
_atom_site_fract_x
_atom_site_fract_y
_atom_site_fract_z
_atom_site_U_iso_or_equiv
_atom_site_adp_type
_atom_site_occupancy
_atom_site_symmetry_multiplicity
_atom_site_Wyckoff_symbol
_atom_site_calc_flag
_atom_site_refinement_flags
_atom_site_disorder_assembly
_atom_site_disorder_group
Sc Sc 0.36139(18) 0.27401(17) -0.21158(13) 0.0127(2) Uani 1 2 i d . . .
As As 0.26193(9) 0.12134(9) 0.25549(7) 0.0123(2) Uani 1 2 i d . . .
O1 O 0.3738(6) 0.3525(6) 0.1192(5) 0.0134(7) Uani 1 2 i d . . .
O2 O 0.3484(7) -0.1274(7) 0.1653(5) 0.0169(7) Uani 1 2 i d . . .
O3 O 0.3833(8) 0.2345(7) 0.4931(5) 0.0201(8) Uani 1 2 i d . . .
O4 O -0.0554(7) 0.0417(7) 0.2258(5) 0.0173(8) Uani 1 2 i d . . .
OW5 O 0.0905(8) 0.4741(8) -0.2320(6) 0.0240(8) Uani 1 2 i d . . .

loop_
_atom_site_aniso_label
_atom_site_aniso_U_11
_atom_site_aniso_U_22
_atom_site_aniso_U_33
_atom_site_aniso_U_23
_atom_site_aniso_U_13
_atom_site_aniso_U_12
Sc 0.0107(5) 0.0145(5) 0.0136(5) 0.0031(3) 0.0010(3) 0.0048(4)
As 0.0105(3) 0.0140(3) 0.0123(3) 0.00281(18) 0.00057(17) 0.00378(19)
O1 0.0119(17) 0.0141(17) 0.0128(16) 0.0036(12) 0.0003(12) 0.0017(14)
O2 0.0130(18) 0.0188(18) 0.0200(18) 0.0028(14) 0.0005(14) 0.0072(15)
O3 0.023(2) 0.024(2) 0.0115(17) 0.0021(14) 0.0003(14) 0.0059(16)
O4 0.0105(18) 0.0170(18) 0.0245(19) 0.0044(14) 0.0006(14) 0.0047(14)
OW5 0.0129(19) 0.021(2) 0.040(2) 0.0067(16) 0.0012(16) 0.0093(16)

loop_
_geom_bond_atom_site_label_1
_geom_bond_atom_site_label_2
_geom_bond_distance
_geom_bond_site_symmetry_2
_geom_bond_publ_flag
Sc O3 1.996(4) 1_554 yes
Sc O4 2.053(4) 2 yes
Sc O2 2.064(4) 2_655 yes
Sc O1 2.154(4) 2_665 yes
Sc OW5 2.163(4) . yes
Sc O1 2.208(3) . yes
Sc Sc 3.450(2) 2_665 no
As O3 1.649(3) . yes
As O2 1.675(4) . yes
As O4 1.684(4) . yes
As O1 1.708(3) . yes
